data_1547432
loop_
_publ_author_name
'Anuradha R. Pallipurath'
'Jonathan M. Skelton'
'Mark R. Warren'
'Naghmeh Kamali'
'Patrick McArdle'
'Andrea Erxleben'

_publ_section_title
;
 Sulfamerazine: Understanding the Influence of Slip Planes in the
 Polymorphic Phase Transformation through X-Ray Crystallographic Studies
 and ab Initio Lattice Dynamics
;
_journal_name_full 'Molecular Pharmaceutics'
_journal_page_first 3735
_journal_page_last 3748
_journal_paper_doi 10.1021/acs.molpharmaceut.5b00504
_journal_volume 12
_journal_year 2015
_chemical_formula_moiety 'C11 H12 N4 O2 S'
_chemical_formula_sum 'C11 H12 N4 O2 S'
_chemical_formula_weight 264.303
_chemical_name_common Sulfamerazine
_chemical_name_systematic 4-amino-N-(4-methylpyrimidin-2-yl)
_space_group_crystal_system orthorhombic
_space_group_IT_number 61
_space_group_name_Hall '-P 2ac 2ab'
_space_group_name_H-M_alt 'P b c a'
_symmetry_space_group_name_Hall '-P 2ac 2ab'
_symmetry_space_group_name_H-M 'P b c a'
_atom_sites_solution_hydrogens mixed
_cell_angle_alpha 90
_cell_angle_beta 90
_cell_angle_gamma 90
_cell_formula_units_Z 8
_cell_length_a 9.0907(3)
_cell_length_b 11.5779(4)
_cell_length_c 22.8104(7)
_cell_measurement_reflns_used 6858
_cell_measurement_temperature 199.0(1)
_cell_measurement_theta_max 29.1960
_cell_measurement_theta_min 3.9020
_cell_volume 2400.82(14)
_computing_cell_refinement
;
'Mon Dec 01 17:40:52 2014'
;
_computing_data_collection
;
'Mon Dec 01 17:40:52 2014'
;
_computing_data_reduction
;
'Mon Dec 01 17:40:52 2014'
;
_computing_molecular_graphics OSCAIL
_computing_structure_refinement 'SHELXL-2014/7 (Sheldrick, 2014)'
_computing_structure_solution SHELXT
_diffrn_ambient_temperature 199.0(1)
_diffrn_detector_area_resol_mean 16.1048
_diffrn_measured_fraction_theta_full 0.999
_diffrn_measured_fraction_theta_max 0.925
_diffrn_measurement_device_type 'Xcalibur, Sapphire3'
_diffrn_measurement_method '\w scans'
_diffrn_radiation_type MoK\a
_diffrn_radiation_wavelength 0.71073
_diffrn_reflns_av_R_equivalents 0.0256
_diffrn_reflns_av_unetI/netI 0.0194
_diffrn_reflns_Laue_measured_fraction_full 0.999
_diffrn_reflns_Laue_measured_fraction_max 0.925
_diffrn_reflns_limit_h_max 11
_diffrn_reflns_limit_h_min -12
_diffrn_reflns_limit_k_max 14
_diffrn_reflns_limit_k_min -15
_diffrn_reflns_limit_l_max 29
_diffrn_reflns_limit_l_min -31
_diffrn_reflns_number 21745
_diffrn_reflns_point_group_measured_fraction_full 0.999
_diffrn_reflns_point_group_measured_fraction_max 0.925
_diffrn_reflns_theta_full 25.242
_diffrn_reflns_theta_max 29.250
_diffrn_reflns_theta_min 3.363
_diffrn_source 'Enhance (Mo) X-ray Source'
_exptl_absorpt_coefficient_mu 0.270
_exptl_absorpt_correction_T_max 1.00000
_exptl_absorpt_correction_T_min 0.97965
_exptl_absorpt_correction_type multi-scan
_exptl_absorpt_process_details
;
crysalispro, agilent technologies,
version 1.171.37.31 (release 14-01-2014 crysalis171 .net)
(compiled jan 14 2014,18:38:05)
empirical absorption correction using spherical harmonics,
 implemented in scale3 abspack scaling algorithm.
;
_exptl_crystal_colour Colourless
_exptl_crystal_density_diffrn 1.462
_exptl_crystal_description Parallelepiped
_exptl_crystal_F_000 1104
_exptl_crystal_size_max 0.50
_exptl_crystal_size_mid 0.40
_exptl_crystal_size_min 0.20
_refine_diff_density_max 0.353
_refine_diff_density_min -0.392
_refine_diff_density_rms 0.048
_refine_ls_extinction_coef .
_refine_ls_extinction_method none
_refine_ls_goodness_of_fit_ref 1.029
_refine_ls_hydrogen_treatment mixed
_refine_ls_matrix_type full
_refine_ls_number_parameters 176
_refine_ls_number_reflns 3028
_refine_ls_number_restraints 0
_refine_ls_restrained_S_all 1.029
_refine_ls_R_factor_all 0.0465
_refine_ls_R_factor_gt 0.0373
_refine_ls_shift/su_max 0.000
_refine_ls_shift/su_mean 0.000
_refine_ls_structure_factor_coef Fsqd
_refine_ls_weighting_details 'w=1/[\s^2^(Fo^2^)+(0.0463P)^2^+1.4827P] where P=(Fo^2^+2Fc^2^)/3'
_refine_ls_weighting_scheme calc
_refine_ls_wR_factor_gt 0.0954
_refine_ls_wR_factor_ref 0.1017
_reflns_Friedel_coverage 0.000
_reflns_Friedel_fraction_full .
_reflns_Friedel_fraction_max .
_reflns_number_gt 2567
_reflns_number_total 3028
_reflns_threshold_expression 'I > 2\s(I)'
_cod_data_source_file Exp_Form-II2FInHouse_Form-II_200K.cif
_cod_data_source_block smz_fiilt200_a
_cod_depositor_comments
;

2019-03-25
Changing wrong Z value
                 miguel
;
_cod_original_formula_units_Z 6
_cod_database_code 1547432
_shelx_space_group_comment
;
The symmetry employed for this shelxl refinement is uniquely defined
by the following loop, which should always be used as a source of
symmetry information in preference to the above space-group names.
They are only intended as comments.
;
_shelx_estimated_absorpt_t_min 0.877
_shelx_estimated_absorpt_t_max 0.948
_shelxl_version_number 2014/6

loop_
_space_group_symop_operation_xyz
'x, y, z'
'-x+1/2, -y, z+1/2'
'-x, y+1/2, -z+1/2'
'x+1/2, -y+1/2, -z'
'-x, -y, -z'
'x-1/2, y, -z-1/2'
'x, -y-1/2, z-1/2'
'-x-1/2, y-1/2, z'

loop_
_atom_site_label
_atom_site_type_symbol
_atom_site_fract_x
_atom_site_fract_y
_atom_site_fract_z
_atom_site_U_iso_or_equiv
_atom_site_adp_type
_atom_site_occupancy
_atom_site_site_symmetry_order
_atom_site_calc_flag
_atom_site_refinement_flags_posn
_atom_site_refinement_flags_adp
_atom_site_refinement_flags_occupancy
_atom_site_disorder_assembly
_atom_site_disorder_group
S1 S 0.33193(4) 0.34616(3) 0.38967(2) 0.02381(12) Uani 1 1 d . . . . .
O2 O 0.19677(12) 0.39709(11) 0.40959(5) 0.0302(3) Uani 1 1 d . . . . .
O1 O 0.34201(14) 0.22324(10) 0.38642(5) 0.0331(3) Uani 1 1 d . . . . .
N4 N 0.66656(14) 0.42616(12) 0.48539(6) 0.0270(3) Uani 1 1 d . . . . .
N3 N 0.65595(15) 0.28506(12) 0.40887(6) 0.0282(3) Uani 1 1 d . . . . .
N2 N 0.45121(14) 0.39511(12) 0.43728(6) 0.0261(3) Uani 1 1 d . . . . .
N1 N 0.45483(19) 0.53264(16) 0.15456(7) 0.0386(4) Uani 1 1 d . . . . .
C1 C 0.37512(17) 0.40371(13) 0.32153(7) 0.0245(3) Uani 1 1 d . . . . .
C2 C 0.4482(2) 0.33689(15) 0.28024(7) 0.0334(4) Uani 1 1 d . . . . .
H2 H 0.4776 0.2622 0.2896 0.043 Uiso 1 1 calc R U . . .
C3 C 0.4773(2) 0.38134(15) 0.22555(8) 0.0349(4) Uani 1 1 d . . . . .
H3 H 0.5280 0.3366 0.1984 0.045 Uiso 1 1 calc R U . . .
C4 C 0.43177(18) 0.49277(14) 0.21006(7) 0.0294(3) Uani 1 1 d . . . . .
C5 C 0.35832(19) 0.55930(14) 0.25244(8) 0.0305(3) Uani 1 1 d . . . . .
H5 H 0.3276 0.6337 0.2432 0.040 Uiso 1 1 calc R U . . .
C6 C 0.33124(17) 0.51543(14) 0.30763(7) 0.0276(3) Uani 1 1 d . . . . .
H6 H 0.2837 0.5606 0.3355 0.036 Uiso 1 1 calc R U . . .
C7 C 0.59812(17) 0.36598(13) 0.44323(6) 0.0238(3) Uani 1 1 d . . . . .
C8 C 0.80851(18) 0.40067(16) 0.49291(7) 0.0319(4) Uani 1 1 d . . . . .
H8 H 0.8612 0.4402 0.5215 0.041 Uiso 1 1 calc R U . . .
C9 C 0.87985(18) 0.31877(16) 0.46025(7) 0.0329(4) Uani 1 1 d . . . . .
H9 H 0.9789 0.3025 0.4663 0.043 Uiso 1 1 calc R U . . .
C10 C 0.79926(19) 0.26120(15) 0.41801(7) 0.0305(3) Uani 1 1 d . . . . .
C11 C 0.8669(2) 0.16808(18) 0.38152(9) 0.0436(5) Uani 1 1 d . . . . .
H11A H 0.8209 0.0956 0.3905 0.057 Uiso 1 1 calc R U . . .
H11B H 0.9702 0.1633 0.3899 0.057 Uiso 1 1 calc R U . . .
H11C H 0.8530 0.1856 0.3408 0.057 Uiso 1 1 calc R U . . .
H1N2 H 0.419(2) 0.4464(19) 0.4594(10) 0.041(6) Uiso 1 1 d . . . . .
H1N1 H 0.516(3) 0.493(2) 0.1341(11) 0.052(7) Uiso 1 1 d . . . . .
H2N1 H 0.448(3) 0.606(2) 0.1464(11) 0.059(7) Uiso 1 1 d . . . . .

loop_
_atom_site_aniso_label
_atom_site_aniso_U_11
_atom_site_aniso_U_22
_atom_site_aniso_U_33
_atom_site_aniso_U_23
_atom_site_aniso_U_13
_atom_site_aniso_U_12
S1 0.0243(2) 0.0252(2) 0.02195(19) -0.00194(14) -0.00060(13) -0.00311(13)
O2 0.0226(5) 0.0413(7) 0.0267(6) -0.0019(5) 0.0008(4) -0.0023(5)
O1 0.0436(7) 0.0247(6) 0.0311(6) -0.0016(5) -0.0007(5) -0.0070(5)
N4 0.0238(6) 0.0318(7) 0.0254(7) -0.0020(5) -0.0015(5) 0.0018(5)
N3 0.0293(7) 0.0282(7) 0.0272(7) -0.0007(5) 0.0023(5) 0.0039(5)
N2 0.0238(6) 0.0290(7) 0.0256(7) -0.0085(5) -0.0029(5) 0.0036(5)
N1 0.0503(10) 0.0347(9) 0.0308(8) 0.0048(6) 0.0123(7) 0.0025(7)
C1 0.0260(7) 0.0255(7) 0.0221(7) -0.0018(6) -0.0001(6) -0.0017(6)
C2 0.0407(10) 0.0278(8) 0.0317(9) -0.0004(7) 0.0056(7) 0.0088(7)
C3 0.0429(10) 0.0317(9) 0.0301(8) -0.0031(7) 0.0117(7) 0.0063(7)
C4 0.0306(8) 0.0300(8) 0.0276(8) 0.0000(6) 0.0042(6) -0.0036(6)
C5 0.0365(9) 0.0229(7) 0.0321(8) 0.0001(6) 0.0044(7) 0.0005(6)
C6 0.0304(8) 0.0239(7) 0.0284(8) -0.0048(6) 0.0053(6) -0.0006(6)
C7 0.0248(7) 0.0247(7) 0.0217(7) 0.0027(6) 0.0005(6) 0.0005(6)
C8 0.0267(8) 0.0405(10) 0.0286(8) 0.0013(7) -0.0032(6) 0.0004(7)
C9 0.0241(8) 0.0429(10) 0.0316(9) 0.0077(7) 0.0017(6) 0.0063(7)
C10 0.0312(8) 0.0294(8) 0.0309(8) 0.0066(7) 0.0073(7) 0.0065(6)
C11 0.0408(10) 0.0418(11) 0.0483(11) -0.0033(8) 0.0103(9) 0.0136(8)

loop_
_atom_type_symbol
_atom_type_description
_atom_type_scat_dispersion_real
_atom_type_scat_dispersion_imag
_atom_type_scat_source
C C 0.0033 0.0016 'International Tables Vol C Tables 4.2.6.8 and 6.1.1.4'
H H 0.0000 0.0000 'International Tables Vol C Tables 4.2.6.8 and 6.1.1.4'
N N 0.0061 0.0033 'International Tables Vol C Tables 4.2.6.8 and 6.1.1.4'
O O 0.0106 0.0060 'International Tables Vol C Tables 4.2.6.8 and 6.1.1.4'
S S 0.1246 0.1234 'International Tables Vol C Tables 4.2.6.8 and 6.1.1.4'

loop_
_geom_angle_atom_site_label_1
_geom_angle_atom_site_label_2
_geom_angle_atom_site_label_3
_geom_angle
_geom_angle_site_symmetry_1
_geom_angle_site_symmetry_3
O1 S1 O2 118.71(7) . .
O1 S1 N2 109.70(7) . .
O2 S1 N2 102.40(7) . .
O1 S1 C1 108.76(7) . .
O2 S1 C1 108.61(7) . .
N2 S1 C1 108.15(7) . .
C8 N4 C7 115.21(14) . .
C7 N3 C10 115.81(15) . .
C7 N2 S1 128.33(11) . .
C7 N2 H1N2 117.3(16) . .
S1 N2 H1N2 114.3(16) . .
C4 N1 H1N1 115.1(16) . .
C4 N1 H2N1 121.0(17) . .
H1N1 N1 H2N1 117(2) . .
C2 C1 C6 120.07(15) . .
C2 C1 S1 120.12(13) . .
C6 C1 S1 119.77(12) . .
C3 C2 C1 119.93(16) . .
C3 C2 H2 120.0 . .
C1 C2 H2 120.0 . .
C2 C3 C4 121.13(15) . .
C2 C3 H3 119.4 . .
C4 C3 H3 119.4 . .
N1 C4 C5 121.75(16) . .
N1 C4 C3 120.05(16) . .
C5 C4 C3 118.17(15) . .
C6 C5 C4 120.72(15) . .
C6 C5 H5 119.6 . .
C4 C5 H5 119.6 . .
C5 C6 C1 119.97(14) . .
C5 C6 H6 120.0 . .
C1 C6 H6 120.0 . .
N3 C7 N4 127.26(14) . .
N3 C7 N2 119.69(14) . .
N4 C7 N2 113.05(13) . .
N4 C8 C9 122.76(16) . .
N4 C8 H8 118.6 . .
C9 C8 H8 118.6 . .
C8 C9 C10 117.54(16) . .
C8 C9 H9 121.2 . .
C10 C9 H9 121.2 . .
N3 C10 C9 121.42(15) . .
N3 C10 C11 117.35(17) . .
C9 C10 C11 121.22(16) . .
C10 C11 H11A 109.5 . .
C10 C11 H11B 109.5 . .
H11A C11 H11B 109.5 . .
C10 C11 H11C 109.5 . .
H11A C11 H11C 109.5 . .
H11B C11 H11C 109.5 . .

loop_
_geom_bond_atom_site_label_1
_geom_bond_atom_site_label_2
_geom_bond_distance
_geom_bond_site_symmetry_2
S1 O1 1.4280(12) .
S1 O2 1.4366(12) .
S1 N2 1.6360(13) .
S1 C1 1.7360(16) .
N4 C8 1.335(2) .
N4 C7 1.341(2) .
N3 C7 1.330(2) .
N3 C10 1.348(2) .
N2 C7 1.3841(19) .
N2 H1N2 0.83(2) .
N1 C4 1.364(2) .
N1 H1N1 0.86(3) .
N1 H2N1 0.87(3) .
C1 C2 1.388(2) .
C1 C6 1.390(2) .
C2 C3 1.375(2) .
C2 H2 0.9300 .
C3 C4 1.400(2) .
C3 H3 0.9300 .
C4 C5 1.405(2) .
C5 C6 1.380(2) .
C5 H5 0.9300 .
C6 H6 0.9300 .
C8 C9 1.369(2) .
C8 H8 0.9300 .
C9 C10 1.382(3) .
C9 H9 0.9300 .
C10 C11 1.494(2) .
C11 H11A 0.9600 .
C11 H11B 0.9600 .
C11 H11C 0.9600 .

loop_
_geom_torsion_atom_site_label_1
_geom_torsion_atom_site_label_2
_geom_torsion_atom_site_label_3
_geom_torsion_atom_site_label_4
_geom_torsion
_geom_torsion_site_symmetry_1
_geom_torsion_site_symmetry_2
_geom_torsion_site_symmetry_3
_geom_torsion_site_symmetry_4
O1 S1 N2 C7 46.47(16) . . . .
O2 S1 N2 C7 173.41(14) . . . .
C1 S1 N2 C7 -72.02(16) . . . .
O1 S1 C1 C2 -17.16(16) . . . .
O2 S1 C1 C2 -147.67(14) . . . .
N2 S1 C1 C2 101.92(15) . . . .
O1 S1 C1 C6 160.37(13) . . . .
O2 S1 C1 C6 29.86(15) . . . .
N2 S1 C1 C6 -80.56(14) . . . .
C6 C1 C2 C3 0.0(3) . . . .
S1 C1 C2 C3 177.53(14) . . . .
C1 C2 C3 C4 -1.3(3) . . . .
C2 C3 C4 N1 -176.46(18) . . . .
C2 C3 C4 C5 1.4(3) . . . .
N1 C4 C5 C6 177.47(16) . . . .
C3 C4 C5 C6 -0.4(3) . . . .
C4 C5 C6 C1 -0.8(3) . . . .
C2 C1 C6 C5 1.0(2) . . . .
S1 C1 C6 C5 -176.50(13) . . . .
C10 N3 C7 N4 0.3(2) . . . .
C10 N3 C7 N2 -179.33(14) . . . .
C8 N4 C7 N3 0.1(2) . . . .
C8 N4 C7 N2 179.74(14) . . . .
S1 N2 C7 N3 -3.0(2) . . . .
S1 N2 C7 N4 177.27(12) . . . .
C7 N4 C8 C9 -0.2(2) . . . .
N4 C8 C9 C10 0.0(3) . . . .
C7 N3 C10 C9 -0.6(2) . . . .
C7 N3 C10 C11 178.11(15) . . . .
C8 C9 C10 N3 0.4(3) . . . .
C8 C9 C10 C11 -178.19(17) . . . .
